data_7113001
loop_
_publ_author_name
'Kitagawa, Hakuba'
'Ozawa, Yoshiki'
'Toriumi, Koshiro'

_publ_section_title
;
 Flexibility of cubane-like Cu4I4 framework: temperature dependence of
 molecular structure and luminescence thermochromism of [Cu4I4(PPh3)4] in
 two polymorphic crystalline states.
;
_journal_issue 34
_journal_name_full 'Chemical communications (Cambridge, England)'
_journal_page_first 6302
_journal_page_last 6304
_journal_paper_doi 10.1039/c0cc01434f
_journal_volume 46
_journal_year 2010
_chemical_absolute_configuration ad
_chemical_formula_moiety '((C6 H5)3 P) Cu I)4'
_chemical_formula_sum 'C72 H60 Cu4 I4 P4'
_chemical_formula_weight 1810.84
_chemical_name_systematic tetrakis(triphenylphosphane-\m~3~-iodo-copper(I))
_space_group_IT_number 220
_symmetry_cell_setting cubic
_symmetry_Int_Tables_number 220
_symmetry_space_group_name_Hall 'I -4bd 2c 3'
_symmetry_space_group_name_H-M 'I -4 3 d'
_atom_sites_solution_hydrogens geom
_atom_sites_solution_primary direct
_atom_sites_solution_secondary difmap
_audit_creation_method SHELXL-97
_cell_angle_alpha 90.00
_cell_angle_beta 90.00
_cell_angle_gamma 90.00
_cell_formula_units_Z 16
_cell_length_a 29.7569(5)
_cell_length_b 29.7569(5)
_cell_length_c 29.7569(5)
_cell_measurement_temperature 45(1)
_cell_volume 26348.9(8)
_computing_cell_refinement 'R-AXIS (Rigaku Co. Ltd., 2008)'
_computing_data_collection 'R-AXIS (Rigaku Co. Ltd., 2008)'
_computing_data_reduction 'RAPID-AUTO (Rigaku Co. Ltd., 2008), SORTAV (Blessing, 1995)'
_computing_structure_refinement 'SHELXL-97 (Sheldrick, 1997)'
_computing_structure_solution 'SHELXS-86 (Sheldrick, 1986)'
_diffrn_ambient_temperature 45(1)
_diffrn_detector_area_resol_mean 10
_diffrn_measured_fraction_theta_full 1.000
_diffrn_measured_fraction_theta_max 1.000
_diffrn_measurement_device_type 'SPring-8 BL02B1 Large cylindrical Image-Plate camera'
_diffrn_measurement_method '\w axis oscillation'
_diffrn_radiation_monochromator 'Si 111'
_diffrn_radiation_probe x-ray
_diffrn_radiation_type synchrotron
_diffrn_radiation_wavelength 0.5886
_diffrn_reflns_av_R_equivalents 0.0398
_diffrn_reflns_av_sigmaI/netI 0.0116
_diffrn_reflns_limit_h_max 41
_diffrn_reflns_limit_h_min -41
_diffrn_reflns_limit_k_max 41
_diffrn_reflns_limit_k_min -41
_diffrn_reflns_limit_l_max 41
_diffrn_reflns_limit_l_min -41
_diffrn_reflns_number 170976
_diffrn_reflns_theta_full 24.47
_diffrn_reflns_theta_max 24.47
_diffrn_reflns_theta_min 1.39
_diffrn_source 'SPring-8 BL02B1 bending magnet'
_diffrn_source_type 'SPring-8 beamline BL02B1'
_exptl_absorpt_coefficient_mu 1.89
_exptl_absorpt_correction_T_max 0.8973
_exptl_absorpt_correction_T_min 0.8227
_exptl_absorpt_correction_type empirical
_exptl_crystal_colour colorless
_exptl_crystal_density_diffrn 1.826
_exptl_crystal_density_method 'not measured'
_exptl_crystal_description block
_exptl_crystal_F_000 14080
_exptl_crystal_recrystallization_method toluene/ether
_exptl_crystal_size_max 0.11
_exptl_crystal_size_mid 0.10
_exptl_crystal_size_min 0.06
_refine_diff_density_max 0.215
_refine_diff_density_min -0.280
_refine_diff_density_rms 0.041
_refine_ls_abs_structure_details 'Flack H D (1983), Acta Cryst. A39, 876-881'
_refine_ls_abs_structure_Flack 0.017(8)
_refine_ls_extinction_method none
_refine_ls_goodness_of_fit_ref 1.103
_refine_ls_hydrogen_treatment constr
_refine_ls_matrix_type full
_refine_ls_number_parameters 253
_refine_ls_number_reflns 6439
_refine_ls_number_restraints 0
_refine_ls_restrained_S_all 1.103
_refine_ls_R_factor_all 0.0118
_refine_ls_R_factor_gt 0.0114
_refine_ls_shift/su_max 0.006
_refine_ls_shift/su_mean 0.000
_refine_ls_structure_factor_coef Fsqd
_refine_ls_weighting_details 'calc w=1/[\s^2^(Fo^2^)+(0.0180P)^2^+0.0000P] where P=(Fo^2^+2Fc^2^)/3'
_refine_ls_weighting_scheme calc
_refine_ls_wR_factor_gt 0.0288
_refine_ls_wR_factor_ref 0.0288
_reflns_number_gt 6277
_reflns_number_total 6439
_reflns_threshold_expression >2sigma(I)
_cod_data_source_file c0cc01434f.txt
_cod_data_source_block cuipph_cubic_045k
_cod_database_code 7113001

loop_
_symmetry_equiv_pos_as_xyz
'x, y, z'
'x, -y, -z+1/2'
'-x, -y+1/2, z'
'-x, y+1/2, -z+1/2'
'y+1/4, -x+3/4, -z+1/4'
'-y+1/4, -x+3/4, z+3/4'
'-y+3/4, x+3/4, -z+1/4'
'y+3/4, x+3/4, z+3/4'
'y, z, x'
'-y, -z+1/2, x'
'y, -z, -x+1/2'
'-y, z+1/2, -x+1/2'
'z+1/4, -y+3/4, -x+1/4'
'z+1/4, y+1/4, x+1/4'
'-z+3/4, y+3/4, -x+1/4'
'-z+3/4, -y+1/4, x+1/4'
'z, x, y'
'-z+1/2, x, -y'
'-z, -x+1/2, y'
'z+1/2, -x+1/2, -y'
'x+3/4, z+3/4, y+3/4'
'x+3/4, -z+1/4, -y+3/4'
'-x+3/4, z+3/4, -y+1/4'
'-x+1/4, -z+3/4, y+3/4'
'x+1/2, y+1/2, z+1/2'
'x+1/2, -y+1/2, -z+1'
'-x+1/2, -y+1, z+1/2'
'-x+1/2, y+1, -z+1'
'y+3/4, -x+5/4, -z+3/4'
'-y+3/4, -x+5/4, z+5/4'
'-y+5/4, x+5/4, -z+3/4'
'y+5/4, x+5/4, z+5/4'
'y+1/2, z+1/2, x+1/2'
'-y+1/2, -z+1, x+1/2'
'y+1/2, -z+1/2, -x+1'
'-y+1/2, z+1, -x+1'
'z+3/4, -y+5/4, -x+3/4'
'z+3/4, y+3/4, x+3/4'
'-z+5/4, y+5/4, -x+3/4'
'-z+5/4, -y+3/4, x+3/4'
'z+1/2, x+1/2, y+1/2'
'-z+1, x+1/2, -y+1/2'
'-z+1/2, -x+1, y+1/2'
'z+1, -x+1, -y+1/2'
'x+5/4, z+5/4, y+5/4'
'x+5/4, -z+3/4, -y+5/4'
'-x+5/4, z+5/4, -y+3/4'
'-x+3/4, -z+5/4, y+5/4'

loop_
_atom_site_label
_atom_site_type_symbol
_atom_site_fract_x
_atom_site_fract_y
_atom_site_fract_z
_atom_site_U_iso_or_equiv
_atom_site_adp_type
_atom_site_occupancy
_atom_site_symmetry_multiplicity
_atom_site_calc_flag
_atom_site_refinement_flags
I2 I 0.991215(3) 0.038128(3) 0.920656(3) 0.00982(2) Uani 1 1 d .
I1 I 1.055187(3) 0.055187(3) 1.055187(3) 0.01082(3) Uani 1 3 d S
Cu1 Cu 0.962887(6) -0.037113(6) 0.962887(6) 0.01168(6) Uani 1 3 d S
Cu2 Cu 1.053692(6) 0.011550(6) 0.976659(6) 0.01224(4) Uani 1 1 d .
P1 P 0.918877(12) -0.081123(12) 0.918877(12) 0.00988(11) Uani 1 3 d S
P2 P 1.125784(12) 0.007531(12) 0.953902(12) 0.01027(7) Uani 1 1 d .
C12 C 1.17479(5) 0.00491(5) 1.03389(5) 0.0148(3) Uani 1 1 d .
H12 H 1.1693 0.0363 1.0353 0.018 Uiso 1 1 calc R
C13 C 1.15691(5) 0.05911(5) 0.94256(5) 0.0125(3) Uani 1 1 d .
C19 C 0.85864(5) -0.07011(5) 0.92386(5) 0.0115(3) Uani 1 1 d .
C24 C 0.82582(5) -0.10292(5) 0.91582(5) 0.0134(3) Uani 1 1 d .
H24 H 0.8345 -0.1320 0.9060 0.016 Uiso 1 1 calc R
C1 C 1.13756(5) -0.02481(5) 0.90290(5) 0.0130(3) Uani 1 1 d .
C20 C 0.84507(5) -0.02727(5) 0.93714(5) 0.0149(3) Uani 1 1 d .
H20 H 0.8670 -0.0045 0.9418 0.018 Uiso 1 1 calc R
C18 C 1.13381(5) 0.09636(5) 0.92590(5) 0.0157(3) Uani 1 1 d .
H18 H 1.1019 0.0960 0.9244 0.019 Uiso 1 1 calc R
C7 C 1.15930(5) -0.01999(5) 0.99704(5) 0.0113(3) Uani 1 1 d .
C5 C 1.18957(7) -0.05601(7) 0.84872(6) 0.0329(5) Uani 1 1 d .
H5 H 1.2196 -0.0621 0.8396 0.039 Uiso 1 1 calc R
C14 C 1.20386(5) 0.06089(5) 0.94574(5) 0.0172(3) Uani 1 1 d .
H14 H 1.2199 0.0360 0.9577 0.021 Uiso 1 1 calc R
C3 C 1.11015(6) -0.06086(5) 0.83556(6) 0.0224(3) Uani 1 1 d .
H3 H 1.0856 -0.0702 0.8174 0.027 Uiso 1 1 calc R
C11 C 1.19815(5) -0.01610(6) 1.06845(5) 0.0173(3) Uani 1 1 d .
H11 H 1.2090 0.0011 1.0931 0.021 Uiso 1 1 calc R
C10 C 1.20568(5) -0.06223(6) 1.06698(5) 0.0186(3) Uani 1 1 d .
H10 H 1.2220 -0.0765 1.0904 0.022 Uiso 1 1 calc R
C21 C 0.79962(5) -0.01748(5) 0.94369(5) 0.0183(3) Uani 1 1 d .
H21 H 0.7907 0.0118 0.9529 0.022 Uiso 1 1 calc R
C2 C 1.10218(5) -0.03879(5) 0.87601(5) 0.0166(3) Uani 1 1 d .
H2 H 1.0721 -0.0332 0.8853 0.020 Uiso 1 1 calc R
C4 C 1.15384(6) -0.06923(6) 0.82174(6) 0.0251(4) Uani 1 1 d .
H4 H 1.1593 -0.0839 0.7939 0.030 Uiso 1 1 calc R
C23 C 0.78042(5) -0.09306(5) 0.92221(5) 0.0155(3) Uani 1 1 d .
H23 H 0.7583 -0.1154 0.9166 0.019 Uiso 1 1 calc R
C22 C 0.76752(5) -0.05076(5) 0.93670(5) 0.0171(3) Uani 1 1 d .
H22 H 0.7367 -0.0444 0.9419 0.021 Uiso 1 1 calc R
C9 C 1.18931(6) -0.08722(5) 1.03127(6) 0.0203(3) Uani 1 1 d .
H9 H 1.1940 -0.1188 1.0305 0.024 Uiso 1 1 calc R
C15 C 1.22708(6) 0.09872(6) 0.93162(6) 0.0205(3) Uani 1 1 d .
H15 H 1.2589 0.0996 0.9340 0.025 Uiso 1 1 calc R
C17 C 1.15766(6) 0.13417(5) 0.91143(5) 0.0188(3) Uani 1 1 d .
H17 H 1.1419 0.1593 0.8997 0.023 Uiso 1 1 calc R
C8 C 1.16610(5) -0.06625(5) 0.99660(5) 0.0166(3) Uani 1 1 d .
H8 H 1.1548 -0.0837 0.9724 0.020 Uiso 1 1 calc R
C6 C 1.18142(6) -0.03395(7) 0.88899(6) 0.0297(4) Uani 1 1 d .
H6 H 1.2060 -0.0250 0.9073 0.036 Uiso 1 1 calc R
C16 C 1.20415(6) 0.13522(5) 0.91408(5) 0.0214(3) Uani 1 1 d .
H16 H 1.2202 0.1609 0.9039 0.026 Uiso 1 1 calc R

loop_
_atom_site_aniso_label
_atom_site_aniso_U_11
_atom_site_aniso_U_22
_atom_site_aniso_U_33
_atom_site_aniso_U_23
_atom_site_aniso_U_13
_atom_site_aniso_U_12
I2 0.01013(4) 0.00994(4) 0.00940(4) 0.00050(3) -0.00085(3) -0.00018(3)
I1 0.01082(3) 0.01082(3) 0.01082(3) -0.00137(3) -0.00137(3) -0.00137(3)
Cu1 0.01168(6) 0.01168(6) 0.01168(6) -0.00109(6) -0.00109(6) -0.00109(6)
Cu2 0.00932(8) 0.01580(8) 0.01159(8) 0.00041(6) 0.00040(6) 0.00095(6)
P1 0.00988(11) 0.00988(11) 0.00988(11) -0.00079(12) -0.00079(12) -0.00079(12)
P2 0.00935(15) 0.01158(16) 0.00989(16) -0.00077(12) 0.00013(12) 0.00001(12)
C12 0.0140(6) 0.0170(7) 0.0133(6) -0.0025(5) -0.0001(5) 0.0010(5)
C13 0.0143(6) 0.0128(6) 0.0106(6) -0.0008(5) 0.0017(5) -0.0006(5)
C19 0.0116(6) 0.0130(6) 0.0098(6) 0.0004(5) -0.0009(5) 0.0003(5)
C24 0.0139(7) 0.0127(6) 0.0134(6) -0.0007(5) -0.0008(5) -0.0007(5)
C1 0.0151(7) 0.0144(6) 0.0097(6) -0.0016(5) 0.0010(5) -0.0023(5)
C20 0.0141(7) 0.0141(7) 0.0166(7) -0.0026(5) -0.0027(5) -0.0005(5)
C18 0.0169(7) 0.0171(7) 0.0131(7) -0.0017(5) 0.0009(5) 0.0011(5)
C7 0.0083(6) 0.0157(6) 0.0100(6) 0.0000(5) 0.0006(4) 0.0008(5)
C5 0.0272(9) 0.0412(11) 0.0303(10) -0.0187(8) 0.0163(8) -0.0122(8)
C14 0.0143(7) 0.0166(7) 0.0208(7) 0.0008(6) 0.0022(6) -0.0022(5)
C3 0.0324(9) 0.0159(7) 0.0190(8) -0.0055(6) -0.0113(7) 0.0037(6)
C11 0.0148(7) 0.0265(8) 0.0105(6) -0.0024(5) 0.0007(5) 0.0024(6)
C10 0.0150(7) 0.0259(8) 0.0149(7) 0.0051(6) 0.0001(5) 0.0040(6)
C21 0.0179(7) 0.0162(7) 0.0209(7) -0.0035(6) -0.0021(6) 0.0026(6)
C2 0.0195(7) 0.0126(6) 0.0178(7) -0.0020(5) -0.0051(6) 0.0035(5)
C4 0.0409(10) 0.0200(8) 0.0145(7) -0.0052(6) 0.0056(7) -0.0054(7)
C23 0.0129(7) 0.0170(7) 0.0166(7) 0.0028(5) 0.0000(5) -0.0009(5)
C22 0.0131(7) 0.0216(7) 0.0168(7) 0.0014(6) -0.0001(5) 0.0027(6)
C9 0.0199(8) 0.0162(7) 0.0247(8) 0.0023(6) -0.0028(6) 0.0037(6)
C15 0.0157(7) 0.0209(8) 0.0248(8) 0.0005(6) 0.0052(6) -0.0045(6)
C17 0.0281(8) 0.0133(7) 0.0150(7) -0.0006(5) 0.0019(6) 0.0012(6)
C8 0.0145(7) 0.0166(7) 0.0186(7) -0.0019(5) -0.0011(5) 0.0009(5)
C6 0.0174(8) 0.0440(11) 0.0277(9) -0.0212(8) 0.0062(7) -0.0082(7)
C16 0.0293(9) 0.0167(7) 0.0183(7) -0.0011(6) 0.0081(6) -0.0066(6)

loop_
_atom_type_symbol
_atom_type_description
_atom_type_scat_dispersion_real
_atom_type_scat_dispersion_imag
_atom_type_scat_source
C C 0.0007 0.0011 'International Tables Vol C Tables 6.1.1.4 and Sasaki (1989)'
H H 0.0000 0.0000 'International Tables Vol C Tables 6.1.1.4'
Cu Cu 0.2733 0.9097 'International Tables Vol C Tables 6.1.1.4 and Sasaki (1989)'
I I -1.0407 1.3054 'International Tables Vol C Tables 6.1.1.4 and Sasaki (1989)'
P P 0.0618 0.0648 'International Tables Vol C Tables 6.1.1.4 and Sasaki (1989)'

loop_
_geom_angle_atom_site_label_1
_geom_angle_atom_site_label_2
_geom_angle_atom_site_label_3
_geom_angle
_geom_angle_site_symmetry_1
_geom_angle_site_symmetry_3
Cu2 I2 Cu1 71.055(7) . .
Cu2 I2 Cu2 62.711(8) . 17_546
Cu1 I2 Cu2 68.699(7) . 17_546
Cu2 I2 I2 38.297(5) . 9_645
Cu1 I2 I2 37.111(4) . 9_645
Cu2 I2 I2 73.228(4) 17_546 9_645
Cu2 I2 I1 32.920(4) . .
Cu1 I2 I1 79.054(6) . .
Cu2 I2 I1 34.311(4) 17_546 .
I2 I2 I1 61.119(1) 9_645 .
Cu2 I1 Cu2 63.443(7) . 9_645
Cu2 I1 Cu2 63.443(7) . 17_546
Cu2 I1 Cu2 63.443(7) 9_645 17_546
Cu2 I1 I2 32.164(4) . .
Cu2 I1 I2 71.242(5) 9_645 .
Cu2 I1 I2 35.852(4) 17_546 .
P1 Cu1 I2 112.952(6) . .
P1 Cu1 I2 112.952(7) . 17_546
I2 Cu1 I2 105.778(7) . 17_546
P1 Cu1 I2 112.952(6) . 9_645
I2 Cu1 I2 105.778(7) . 9_645
I2 Cu1 I2 105.778(7) 17_546 9_645
P1 Cu1 Cu2 148.342(5) . .
I2 Cu1 Cu2 53.216(6) . .
I2 Cu1 Cu2 98.653(10) 17_546 .
I2 Cu1 Cu2 56.809(6) 9_645 .
P2 Cu2 I2 120.050(12) . .
P2 Cu2 I1 105.823(11) . .
I2 Cu2 I1 114.915(7) . .
P2 Cu2 I2 98.856(12) . 9_645
I2 Cu2 I2 105.954(7) . 9_645
I1 Cu2 I2 109.837(6) . 9_645
P2 Cu2 Cu2 130.557(13) . 9_645
I2 Cu2 Cu2 108.281(6) . 9_645
I1 Cu2 Cu2 58.278(3) . 9_645
I2 Cu2 Cu2 55.874(6) 9_645 9_645
P2 Cu2 Cu2 155.653(12) . 17_546
I2 Cu2 Cu2 61.415(7) . 17_546
I1 Cu2 Cu2 58.278(4) . 17_546
I2 Cu2 Cu2 103.930(6) 9_645 17_546
Cu2 Cu2 Cu2 60.0 9_645 17_546
P2 Cu2 Cu1 140.108(12) . .
I2 Cu2 Cu1 55.730(4) . .
I1 Cu2 Cu1 110.960(7) . .
I2 Cu2 Cu1 54.492(4) 9_645 .
Cu2 Cu2 Cu1 62.965(4) 9_645 .
Cu2 Cu2 Cu1 62.965(4) 17_546 .
C19 P1 C19 103.93(5) . 9_645
C19 P1 C19 103.93(5) . 17_546
C19 P1 C19 103.93(5) 9_645 17_546
C19 P1 Cu1 114.57(5) . .
C19 P1 Cu1 114.57(5) 9_645 .
C19 P1 Cu1 114.57(5) 17_546 .
C7 P2 C13 103.34(7) . .
C7 P2 C1 104.07(7) . .
C13 P2 C1 101.06(7) . .
C7 P2 Cu2 109.50(5) . .
C13 P2 Cu2 119.63(5) . .
C1 P2 Cu2 117.34(5) . .
C11 C12 C7 120.37(14) . .
C18 C13 C14 119.02(14) . .
C18 C13 P2 118.95(11) . .
C14 C13 P2 121.70(11) . .
C20 C19 C24 118.91(13) . .
C20 C19 P1 118.08(11) . .
C24 C19 P1 122.99(11) . .
C23 C24 C19 120.32(13) . .
C2 C1 C6 118.71(14) . .
C2 C1 P2 119.40(12) . .
C6 C1 P2 121.82(12) . .
C19 C20 C21 120.70(14) . .
C13 C18 C17 119.92(15) . .
C8 C7 C12 118.86(13) . .
C8 C7 P2 121.22(11) . .
C12 C7 P2 119.60(11) . .
C6 C5 C4 119.95(18) . .
C15 C14 C13 120.48(15) . .
C4 C3 C2 120.09(15) . .
C12 C11 C10 120.07(14) . .
C9 C10 C11 119.79(14) . .
C22 C21 C20 119.69(14) . .
C1 C2 C3 120.76(15) . .
C3 C4 C5 119.70(16) . .
C22 C23 C24 120.13(14) . .
C23 C22 C21 120.21(14) . .
C10 C9 C8 120.22(15) . .
C16 C15 C14 120.38(15) . .
C16 C17 C18 120.49(15) . .
C9 C8 C7 120.64(14) . .
C5 C6 C1 120.78(16) . .
C15 C16 C17 119.69(15) . .

loop_
_geom_bond_atom_site_label_1
_geom_bond_atom_site_label_2
_geom_bond_distance
_geom_bond_site_symmetry_2
I2 Cu2 2.6190(2) .
I2 Cu1 2.70232(16) .
I2 Cu2 2.7781(2) 17_546
I2 I2 4.31002(17) 9_645
I2 I1 4.46175(17) .
I1 Cu2 2.6737(2) .
I1 Cu2 2.6737(2) 9_645
I1 Cu2 2.6737(2) 17_546
Cu1 P1 2.2683(7) .
Cu1 I2 2.70232(16) 17_546
Cu1 I2 2.70232(16) 9_645
Cu1 Cu2 3.0929(3) .
Cu2 P2 2.2527(4) .
Cu2 I2 2.7781(2) 9_645
Cu2 Cu2 2.8116(3) 9_645
Cu2 Cu2 2.8116(3) 17_546
P1 C19 1.8282(14) .
P1 C19 1.8282(14) 9_645
P1 C19 1.8282(14) 17_546
P2 C7 1.8202(14) .
P2 C13 1.8242(15) .
P2 C1 1.8309(15) .
C12 C11 1.390(2) .
C12 C7 1.401(2) .
C13 C18 1.395(2) .
C13 C14 1.401(2) .
C19 C20 1.394(2) .
C19 C24 1.4015(19) .
C24 C23 1.396(2) .
C1 C2 1.386(2) .
C1 C6 1.396(2) .
C20 C21 1.397(2) .
C18 C17 1.398(2) .
C7 C8 1.391(2) .
C5 C6 1.388(2) .
C5 C4 1.389(3) .
C14 C15 1.386(2) .
C3 C4 1.386(3) .
C3 C2 1.392(2) .
C11 C10 1.392(2) .
C10 C9 1.386(2) .
C21 C22 1.392(2) .
C23 C22 1.385(2) .
C9 C8 1.389(2) .
C15 C16 1.385(2) .
C17 C16 1.386(2) .
